data_2006688
loop_
_publ_author_name
'Warda, Salam A.'

_publ_section_title
;
 The Chain Polymers
 (Imidazole)(<i>N</i>-salicylideneglycinato)copper(II) and
 (2-Ethylimidazole)(<i>N</i>-salicylideneglycinato)copper(II)
;
_journal_issue 11
_journal_name_full 'Acta Crystallographica Section C'
_journal_page_first 1590
_journal_page_last 1593
_journal_paper_doi 10.1107/S0108270197008056
_journal_volume 53
_journal_year 1997
_chemical_formula_iupac '[Cu (C3 H4 N2) (C9 H7 N O3)]'
_chemical_formula_sum 'C12 H11 Cu N3 O3'
_chemical_formula_weight 308.78
_chemical_name_systematic
;
 (Imidazole) (N-salicylideneglycinato)-Copper(II) Polymer
;
_space_group_IT_number 14
_symmetry_cell_setting monoclinic
_symmetry_space_group_name_Hall '-P 2ybc'
_symmetry_space_group_name_H-M 'P 1 21/c 1'
_audit_creation_method SHELXL
_cell_angle_alpha 90.00
_cell_angle_beta 103.199(4)
_cell_angle_gamma 90.00
_cell_formula_units_Z 4
_cell_length_a 11.0647(5)
_cell_length_b 11.5200(4)
_cell_length_c 9.6867(4)
_cell_measurement_reflns_used 25
_cell_measurement_temperature 293(2)
_cell_measurement_theta_max 19.63
_cell_measurement_theta_min 17.24
_cell_volume 1202.10(9)
_computing_cell_refinement 'CAD4 EXPRESS'
_computing_data_collection 'CAD4 EXPRESS (Enraf Nonius, 1994)'
_computing_data_reduction 'XCAD4 (Harms, 1997)'
_computing_molecular_graphics 'XP SHELXTL (Siemens, 1996b)'
_computing_publication_material SHELXL96
_computing_structure_refinement 'SHELXL96 (Sheldrick, 1996)'
_computing_structure_solution 'SHELXS86 (Sheldrick, 1990)'
_diffrn_ambient_temperature 293(2)
_diffrn_measurement_device 'Enraf Nonius CAD4'
_diffrn_measurement_method '\w-2\q scans'
_diffrn_radiation_monochromator graphite
_diffrn_radiation_source 'fine-focus sealed tube'
_diffrn_radiation_type CuK\a
_diffrn_radiation_wavelength 1.54178
_diffrn_reflns_av_R_equivalents 0.0616
_diffrn_reflns_av_sigmaI/netI 0.0187
_diffrn_reflns_limit_h_max 0
_diffrn_reflns_limit_h_min -12
_diffrn_reflns_limit_k_max 0
_diffrn_reflns_limit_k_min -12
_diffrn_reflns_limit_l_max 10
_diffrn_reflns_limit_l_min -10
_diffrn_reflns_number 1883
_diffrn_reflns_theta_max 59.95
_diffrn_reflns_theta_min 4.10
_diffrn_standards_decay_% 0
_diffrn_standards_interval_time 120
_diffrn_standards_number 3
_exptl_absorpt_coefficient_mu 2.658
_exptl_absorpt_correction_T_max 0.727
_exptl_absorpt_correction_T_min 0.572
_exptl_absorpt_correction_type 'empirical with \y scans (Siemens, 1996a)'
_exptl_crystal_colour 'Dark green'
_exptl_crystal_density_diffrn 1.706
_exptl_crystal_density_meas ?
_exptl_crystal_density_method none
_exptl_crystal_description Prism
_exptl_crystal_F_000 628
_exptl_crystal_size_max 0.24
_exptl_crystal_size_mid 0.18
_exptl_crystal_size_min 0.12
_refine_diff_density_max 0.538
_refine_diff_density_min -1.008
_refine_ls_extinction_coef 0.0029(5)
_refine_ls_extinction_method SHELXL
_refine_ls_goodness_of_fit_all 1.053
_refine_ls_goodness_of_fit_obs 1.069
_refine_ls_hydrogen_treatment constr
_refine_ls_matrix_type full
_refine_ls_number_parameters 173
_refine_ls_number_reflns 1783
_refine_ls_number_restraints 0
_refine_ls_restrained_S_all 1.053
_refine_ls_restrained_S_obs 1.069
_refine_ls_R_factor_all 0.0465
_refine_ls_R_factor_obs .0419
_refine_ls_shift/esd_max 0.000
_refine_ls_shift/esd_mean 0.000
_refine_ls_structure_factor_coef Fsqd
_refine_ls_weighting_details 'w = 1/[\s^2^(Fo^2^)+(0.0834P)^2^+1.0679P] where P=(Fo^2^+2Fc^2^)/3'
_refine_ls_weighting_scheme calc
_refine_ls_wR_factor_all 0.1189
_refine_ls_wR_factor_obs .1143
_reflns_number_observed 1614
_reflns_number_total 1783
_reflns_observed_criterion >2sigma(I)
_cod_data_source_file jz1215.cif
_cod_data_source_block I
_cod_depositor_comments
;
The following automatic conversions were performed:
'_symmetry_cell_setting' value 'Monoclinic' changed to 'monoclinic'
according to '/home/saulius/struct/CIF-dictionaries/cif_core.dic'
dictionary named 'cif_core.dic' version 2.4.1 from 2010-06-29.

Automatic conversion script
Id: cif_fix_enum 1527 2010-12-29 10:47:43Z saulius 

The following automatic conversions were performed:

'_exptl_crystal_density_meas' value 'none' was changed to '?' - the
value is perceived as not measured.

Automatic conversion script
Id: cif_fix_values 3008 2015-01-20 13:52:24Z robertas 

The following automatic conversions were performed:

'_refine_ls_weighting_scheme' value 'calc w =
1/[\s^2^(Fo^2^)+(0.0834P)^2^+1.0679P] where P=(Fo^2^+2Fc^2^)/3' was
changed to 'calc'. New tag '_refine_ls_weighting_details' was
created. The value of the new tag was set to 'w =
1/[\s^2^(Fo^2^)+(0.0834P)^2^+1.0679P] where P=(Fo^2^+2Fc^2^)/3'.

Automatic conversion script
Id: cif_fix_values 3143 2015-03-26 13:38:13Z robertas 
;
_cod_original_cell_volume 1202.10(8)
_cod_original_sg_symbol_H-M 'P 21/c'
_cod_database_code 2006688

loop_
_symmetry_equiv_pos_as_xyz
'x, y, z'
'-x, y+1/2, -z+1/2'
'-x, -y, -z'
'x, -y-1/2, z-1/2'

loop_
_atom_site_aniso_label
_atom_site_aniso_U_11
_atom_site_aniso_U_22
_atom_site_aniso_U_33
_atom_site_aniso_U_12
_atom_site_aniso_U_13
_atom_site_aniso_U_23
Cu .0251(4) .0336(4) .0369(4) .00552(16) .0142(2) .00684(17)
O1 .0279(12) .0365(13) .0462(13) .0030(9) .0171(10) .0074(10)
N1 .0283(14) .0294(13) .0322(14) .0021(10) .0132(11) .0013(11)
C1 .0328(17) .0288(16) .0349(17) -.0042(13) .0118(13) -.0063(13)
O2 .0283(11) .0463(13) .0417(13) .0087(10) .0159(10) .0101(11)
C2 .0376(18) .0386(18) .0419(18) -.0079(14) .0184(15) -.0014(15)
N2 .0307(14) .0390(16) .0403(15) .0054(12) .0158(12) .0057(12)
O3 .0353(12) .0436(13) .0452(13) .0084(10) .0233(11) .0118(11)
N3 .0277(14) .0423(15) .0587(18) .0103(12) .0197(14) .0058(13)
C3 .046(2) .052(2) .052(2) -.0107(17) .0300(18) -.0001(17)
C4 .0301(19) .069(3) .062(2) .0008(17) .0254(18) .002(2)
C5 .0289(17) .053(2) .055(2) .0030(15) .0150(16) -.0004(17)
C6 .0238(15) .0359(17) .0369(17) -.0043(13) .0104(13) -.0054(14)
C7 .0244(15) .0316(17) .0380(17) .0032(12) .0079(13) -.0004(13)
C8 .0283(16) .0335(17) .0372(17) .0043(13) .0143(13) .0052(13)
C9 .0324(16) .0275(16) .0338(16) .0033(13) .0147(14) .0009(13)
C12 .0329(18) .053(2) .0404(19) .0092(15) .0174(15) .0058(15)
C13 .044(2) .066(3) .050(2) .0183(19) .0146(17) .0235(19)
C14 .052(2) .067(3) .047(2) .0231(19) .0267(18) .0160(18)

loop_
_atom_site_label
_atom_site_fract_x
_atom_site_fract_y
_atom_site_fract_z
_atom_site_U_iso_or_equiv
_atom_site_thermal_displace_type
_atom_site_calc_flag
_atom_site_refinement_flags
_atom_site_occupancy
_atom_site_disorder_group
_atom_site_type_symbol
Cu .21308(4) .08141(4) .12943(5) .0307(3) Uani d . 1 . Cu
O1 .10167(19) .00924(19) .2287(2) .0355(5) Uani d . 1 . O
N1 .0839(2) .1780(2) .0193(3) .0289(6) Uani d . 1 . N
C1 -.0138(3) .0380(3) .2231(3) .0315(7) Uani d . 1 . C
O2 .31317(19) .1463(2) .0007(2) .0375(6) Uani d . 1 . O
C2 -.0764(3) -.0156(3) .3187(4) .0379(8) Uani d . 1 . C
H2 -.0352 -.0722 .3804 .045 Uiso calc R 1 . H
N2 .3462(2) -.0250(2) .2180(3) .0354(7) Uani d . 1 . N
O3 .3007(2) .2638(2) -.1845(2) .0391(6) Uani d . 1 . O
N3 .5052(2) -.1424(3) .2518(3) .0413(7) Uani d . 1 . N
H31 .5671 -.1810 .2357 .050 Uiso calc R 1 . H
C3 -.1952(3) .0132(3) .3230(4) .0467(9) Uani d . 1 . C
H3 -.2328 -.0236 .3877 .056 Uiso calc R 1 . H
C4 -.2609(3) .0964(4) .2324(4) .0514(10) Uani d . 1 . C
H4 -.3414 .1162 .2369 .062 Uiso calc R 1 . H
C5 -.2050(3) .1489(3) .1361(4) .0448(9) Uani d . 1 . C
H5 -.2488 .2043 .0746 .054 Uiso calc R 1 . H
C6 -.0826(3) .1205(3) .1282(3) .0316(7) Uani d . 1 . C
C7 -.0307(3) .1819(3) .0267(3) .0312(7) Uani d . 1 . C
H7 -.0840 .2281 -.0390 .037 Uiso calc R 1 . H
C8 .1239(3) .2469(3) -.0882(3) .0319(7) Uani d . 1 . C
H8A .1183 .3288 -.0672 .038 Uiso calc R 1 . H
H8B .0697 .2319 -.1803 .038 Uiso calc R 1 . H
C9 .2565(3) .2168(3) -.0920(3) .0301(7) Uani d . 1 . C
C12 .4330(3) -.0718(3) .1623(4) .0406(9) Uani d . 1 . C
H12 .4421 -.0567 .0709 .049 Uiso calc R 1 . H
C13 .4649(4) -.1436(4) .3735(4) .0525(10) Uani d . 1 . C
H13 .4980 -.1855 .4556 .063 Uiso calc R 1 . H
C14 .3663(4) -.0711(4) .3508(4) .0525(11) Uani d . 1 . C
H14 .3189 -.0549 .4164 .063 Uiso calc R 1 . H

loop_
_atom_type_symbol
_atom_type_description
_atom_type_scat_dispersion_real
_atom_type_scat_dispersion_imag
_atom_type_scat_source
C C 0.0181 0.0091 'International Tables Vol C Tables 4.2.6.8 and 6.1.1.4'
H H 0.0000 0.0000 'International Tables Vol C Tables 4.2.6.8 and 6.1.1.4'
N N 0.0311 0.0180 'International Tables Vol C Tables 4.2.6.8 and 6.1.1.4'
O O 0.0492 0.0322 'International Tables Vol C Tables 4.2.6.8 and 6.1.1.4'
Cu Cu -1.9646 0.5888 'International Tables Vol C Tables 4.2.6.8 and 6.1.1.4'

loop_
_geom_angle_atom_site_label_1
_geom_angle_atom_site_label_2
_geom_angle_atom_site_label_3
_geom_angle_site_symmetry_3
_geom_angle
_geom_angle_publ_flag
O1 Cu N1 . 92.71(10) y
O1 Cu N2 . 90.81(10) y
N1 Cu N2 . 172.68(11) y
O1 Cu O2 . 171.59(10) y
N1 Cu O2 . 83.41(9) y
N2 Cu O2 . 92.25(10) y
O1 Cu O3 4_566 97.61(9) y
N1 Cu O3 4_566 95.79(9) y
N2 Cu O3 4_566 90.10(10) y
O2 Cu O3 4_566 90.22(8) y
C1 O1 Cu . 127.1(2) ?
C7 N1 C8 . 119.0(3) ?
C7 N1 Cu . 127.2(2) ?
C8 N1 Cu . 113.69(19) ?
O1 C1 C6 . 124.8(3) ?
O1 C1 C2 . 118.7(3) ?
C6 C1 C2 . 116.5(3) ?
C9 O2 Cu . 115.37(18) ?
C3 C2 C1 . 122.0(3) ?
C3 C2 H2 . 119.0(2) ?
C1 C2 H2 . 118.98(19) ?
C12 N2 C14 . 104.5(3) ?
C12 N2 Cu . 128.4(2) ?
C14 N2 Cu . 127.0(2) ?
C12 N3 C13 . 108.0(3) ?
C12 N3 H31 . 126.01(19) ?
C13 N3 H31 . 126.01(19) ?
C2 C3 C4 . 121.2(3) ?
C2 C3 H3 . 119.4(2) ?
C4 C3 H3 . 119.4(2) ?
C5 C4 C3 . 118.8(3) ?
C5 C4 H4 . 120.6(2) ?
C3 C4 H4 . 120.6(2) ?
C4 C5 C6 . 121.4(3) ?
C4 C5 H5 . 119.3(2) ?
C6 C5 H5 . 119.3(2) ?
C5 C6 C1 . 120.0(3) ?
C5 C6 C7 . 117.6(3) ?
C1 C6 C7 . 122.4(3) ?
N1 C7 C6 . 125.1(3) ?
N1 C7 H7 . 117.43(18) ?
C6 C7 H7 . 117.43(17) ?
N1 C8 C9 . 110.3(2) ?
N1 C8 H8A . 109.60(16) ?
C9 C8 H8A . 109.60(17) ?
N1 C8 H8B . 109.60(16) ?
C9 C8 H8B . 109.60(17) ?
H8A C8 H8B . 108.1 ?
O3 C9 O2 . 125.4(3) ?
O3 C9 C8 . 117.5(3) ?
O2 C9 C8 . 117.1(3) ?
N3 C12 N2 . 111.8(3) ?
N3 C12 H12 . 124.09(19) ?
N2 C12 H12 . 124.09(19) ?
C14 C13 N3 . 105.4(3) ?
C14 C13 H13 . 127.3(2) ?
N3 C13 H13 . 127.28(19) ?
C13 C14 N2 . 110.3(3) ?
C13 C14 H14 . 124.9(2) ?
N2 C14 H14 . 124.87(19) ?

loop_
_geom_bond_atom_site_label_1
_geom_bond_atom_site_label_2
_geom_bond_site_symmetry_2
_geom_bond_distance
_geom_bond_publ_flag
Cu O1 . 1.917(2) y
Cu N1 . 1.930(3) y
Cu N2 . 1.957(3) y
Cu O2 . 1.993(2) y
Cu O3 4_566 2.563(2) y
O1 C1 . 1.309(4) ?
N1 C7 . 1.286(4) ?
N1 C8 . 1.456(4) ?
C1 C6 . 1.417(5) ?
C1 C2 . 1.418(4) ?
O2 C9 . 1.266(4) ?
C2 C3 . 1.366(5) ?
C2 H2 . .9300 ?
N2 C12 . 1.319(4) ?
N2 C14 . 1.362(5) ?
O3 C9 . 1.239(4) ?
N3 C12 . 1.318(5) ?
N3 C13 . 1.353(5) ?
N3 H31 . .8600 ?
C3 C4 . 1.387(6) ?
C3 H3 . .9300 ?
C4 C5 . 1.372(5) ?
C4 H4 . .9300 ?
C5 C6 . 1.412(5) ?
C5 H5 . .9300 ?
C6 C7 . 1.434(4) ?
C7 H7 . .9300 ?
C8 C9 . 1.516(4) ?
C8 H8A . .9700 ?
C8 H8B . .9700 ?
C12 H12 . .9300 ?
C13 C14 . 1.352(5) ?
C13 H13 . .9300 ?
C14 H14 . .9300 ?

loop_
_geom_hbond_atom_site_label_D
_geom_hbond_atom_site_label_H
_geom_hbond_atom_site_label_A
_geom_hbond_site_symmetry_A
_geom_hbond_distance_DH
_geom_hbond_distance_HA
_geom_hbond_distance_DA
_geom_hbond_angle_DHA
_geom_hbond_publ_flag
N3 H31 O3 3_655 0.86 1.91 2.763(4) 172 yes

loop_
_geom_torsion_atom_site_label_1
_geom_torsion_atom_site_label_2
_geom_torsion_atom_site_label_3
_geom_torsion_atom_site_label_4
_geom_torsion_site_symmetry_1
_geom_torsion
N1 Cu O1 C1 . -7.5(3)
N2 Cu O1 C1 . 178.9(3)
O2 Cu O1 C1 . -69.8(7)
O3 Cu O1 C1 4_566 88.7(2)
O1 Cu N1 C7 . 1.0(3)
N2 Cu N1 C7 . 119.7(8)
O2 Cu N1 C7 . 173.5(3)
O3 Cu N1 C7 4_566 -96.9(3)
O1 Cu N1 C8 . -174.9(2)
N2 Cu N1 C8 . -56.2(9)
O2 Cu N1 C8 . -2.3(2)
O3 Cu N1 C8 4_566 87.2(2)
Cu O1 C1 C6 . 7.9(4)
Cu O1 C1 C2 . -171.6(2)
O1 Cu O2 C9 . 62.4(7)
N1 Cu O2 C9 . -0.4(2)
N2 Cu O2 C9 . 173.7(2)
O3 Cu O2 C9 4_566 -96.2(2)
O1 C1 C2 C3 . 177.4(3)
C6 C1 C2 C3 . -2.2(5)
O1 Cu N2 C12 . 143.6(3)
N1 Cu N2 C12 . 24.9(10)
O2 Cu N2 C12 . -28.5(3)
O3 Cu N2 C12 4_566 -118.7(3)
O1 Cu N2 C14 . -33.5(3)
N1 Cu N2 C14 . -152.2(8)
O2 Cu N2 C14 . 154.4(3)
O3 Cu N2 C14 4_566 64.1(3)
C1 C2 C3 C4 . 0.5(6)
C2 C3 C4 C5 . 0.9(6)
C3 C4 C5 C6 . -0.5(6)
C4 C5 C6 C1 . -1.3(5)
C4 C5 C6 C7 . -178.5(3)
O1 C1 C6 C5 . -177.0(3)
C2 C1 C6 C5 . 2.5(5)
O1 C1 C6 C7 . 0.0(5)
C2 C1 C6 C7 . 179.5(3)
C8 N1 C7 C6 . -178.9(3)
Cu N1 C7 C6 . 5.4(5)
C5 C6 C7 N1 . 170.0(3)
C1 C6 C7 N1 . -7.0(5)
C7 N1 C8 C9 . -172.0(3)
Cu N1 C8 C9 . 4.3(3)
Cu O2 C9 O3 . -177.6(3)
Cu O2 C9 C8 . 3.0(4)
N1 C8 C9 O3 . 175.8(3)
N1 C8 C9 O2 . -4.8(4)
C13 N3 C12 N2 . 0.2(4)
C14 N2 C12 N3 . -0.5(4)
Cu N2 C12 N3 . -178.1(2)
C12 N3 C13 C14 . 0.1(5)
N3 C13 C14 N2 . -0.4(5)
C12 N2 C14 C13 . 0.6(5)
Cu N2 C14 C13 . 178.2(3)
